data_4132588
loop_
_publ_author_name
'Wei, Zhenhong'
'Liao, Wei-Qiang'
'Tang, Yuan-Yuan'
'Li, Peng-Fei'
'Shi, Ping-Ping'
'Cai, Hu'
'Xiong, Ren-Gen'

_publ_section_title
;
 Discovery of an Antiperovskite Ferroelectric in
 [(CH<sub>3</sub>)<sub>3</sub>NH]<sub>3</sub>(MnBr<sub>3</sub>)(MnBr<sub>4</sub>).
;
_journal_issue 26
_journal_name_full 'Journal of the American Chemical Society'
_journal_page_first 8110
_journal_page_last 8113
_journal_paper_doi 10.1021/jacs.8b05037
_journal_volume 140
_journal_year 2018
_chemical_formula_moiety '3(C3 H10 N),Br3 Mn, Br4 Mn'
_chemical_formula_sum 'C9 H30 Br7 Mn2 N3'
_chemical_formula_weight 849.61
_space_group_crystal_system hexagonal
_space_group_IT_number 186
_space_group_name_Hall 'P 6c -2c'
_space_group_name_H-M_alt 'P 63 m c'
_atom_sites_solution_hydrogens difmap
_audit_creation_method SHELXL-2014/7
_cell_angle_alpha 90
_cell_angle_beta 90
_cell_angle_gamma 120
_cell_formula_units_Z 2
_cell_length_a 14.9319(4)
_cell_length_b 14.9319(4)
_cell_length_c 6.7338(2)
_cell_measurement_reflns_used 5153
_cell_measurement_temperature 373(2)
_cell_measurement_theta_max 27.4700
_cell_measurement_theta_min 1.7529
_cell_volume 1300.23(6)
_computing_structure_refinement 'SHELXL-2014/7 (Sheldrick, 2014)'
_diffrn_ambient_temperature 373(2)
_diffrn_measured_fraction_theta_full 0.998
_diffrn_measured_fraction_theta_max 0.915
_diffrn_measurement_device_type 'Rigaku saturn 724'
_diffrn_radiation_type MoK\a
_diffrn_radiation_wavelength 0.71073
_diffrn_reflns_av_R_equivalents 0.0409
_diffrn_reflns_av_unetI/netI 0.0357
_diffrn_reflns_Laue_measured_fraction_full 0.998
_diffrn_reflns_Laue_measured_fraction_max 0.915
_diffrn_reflns_limit_h_max 20
_diffrn_reflns_limit_h_min -12
_diffrn_reflns_limit_k_max 9
_diffrn_reflns_limit_k_min -21
_diffrn_reflns_limit_l_max 9
_diffrn_reflns_limit_l_min -8
_diffrn_reflns_number 6442
_diffrn_reflns_point_group_measured_fraction_full 0.999
_diffrn_reflns_point_group_measured_fraction_max 0.909
_diffrn_reflns_theta_full 25.242
_diffrn_reflns_theta_max 31.379
_diffrn_reflns_theta_min 2.728
_exptl_absorpt_coefficient_mu 11.724
_exptl_absorpt_correction_T_max 0.076
_exptl_absorpt_correction_T_min 0.053
_exptl_absorpt_correction_type multi-scan
_exptl_crystal_colour orange-red
_exptl_crystal_density_diffrn 2.170
_exptl_crystal_description needle
_exptl_crystal_F_000 800
_exptl_crystal_size_max 0.28
_exptl_crystal_size_mid 0.24
_exptl_crystal_size_min 0.22
_refine_diff_density_max 0.994
_refine_diff_density_min -0.390
_refine_diff_density_rms 0.103
_refine_ls_abs_structure_details
;
 Refined as an inversion twin.
;
_refine_ls_abs_structure_Flack -0.01(3)
_refine_ls_extinction_coef 0.0271(12)
_refine_ls_extinction_expression Fc^*^=kFc[1+0.001xFc^2^\l^3^/sin(2\q)]^-1/4^
_refine_ls_extinction_method 'SHELXL-2014/7 (Sheldrick 2014'
_refine_ls_goodness_of_fit_ref 1.046
_refine_ls_hydrogen_treatment constr
_refine_ls_matrix_type full
_refine_ls_number_parameters 45
_refine_ls_number_reflns 1292
_refine_ls_number_restraints 1
_refine_ls_restrained_S_all 1.046
_refine_ls_R_factor_all 0.0536
_refine_ls_R_factor_gt 0.0347
_refine_ls_shift/su_max 0.000
_refine_ls_shift/su_mean 0.000
_refine_ls_structure_factor_coef Fsqd
_refine_ls_weighting_details 'w=1/[\s^2^(Fo^2^)+(0.0228P)^2^+1.0105P] where P=(Fo^2^+2Fc^2^)/3'
_refine_ls_weighting_scheme calc
_refine_ls_wR_factor_gt 0.0586
_refine_ls_wR_factor_ref 0.0625
_reflns_Friedel_coverage 0.845
_reflns_Friedel_fraction_full 1.000
_reflns_Friedel_fraction_max 0.902
_reflns_number_gt 995
_reflns_number_total 1292
_reflns_threshold_expression 'I > 2\s(I)'
_cod_data_source_file ja8b05037_si_007.cif
_cod_data_source_block P63mc
_cod_depositor_comments
;
The following automatic conversions were performed:

data item '_exptl_absorpt_correction_type' value 'Multi-scan' was
changed to 'multi-scan' in accordance with the
/home/saulius/struct/COD-crude-data/automatic-downloads/DataCite-retrospective/ACS/depositions/lib/dictionaries/cif_core.dic
dictionary named 'cif_core.dic' version 2.4.2 last updated on
2011-04-26.

Automatic conversion script
Id: cif_fix_values 6909 2019-04-08 15:41:33Z antanas 
;
_cod_original_cell_volume 1300.23(8)
_cod_database_code 4132588
_shelx_shelxl_version_number 2014/7
_shelx_space_group_comment
;
The symmetry employed for this shelxl refinement is uniquely defined
by the following loop, which should always be used as a source of
symmetry information in preference to the above space-group names.
They are only intended as comments.
;

loop_
_space_group_symop_operation_xyz
'x, y, z'
'-y, x-y, z'
'-x+y, -x, z'
'-x, -y, z+1/2'
'y, -x+y, z+1/2'
'x-y, x, z+1/2'
'-y, -x, z'
'-x+y, y, z'
'x, x-y, z'
'y, x, z+1/2'
'x-y, -y, z+1/2'
'-x, -x+y, z+1/2'

loop_
_atom_site_label
_atom_site_type_symbol
_atom_site_fract_x
_atom_site_fract_y
_atom_site_fract_z
_atom_site_U_iso_or_equiv
_atom_site_adp_type
_atom_site_occupancy
_atom_site_site_symmetry_order
_atom_site_calc_flag
_atom_site_refinement_flags_posn
_atom_site_refinement_flags_adp
_atom_site_refinement_flags_occupancy
C1 C 0.3491(8) 0.1746(4) 0.6303(15) 0.091(4) Uani 1 2 d S T P
H1A H 0.3641 0.1298 0.5527 0.110 Uiso 1 1 d R U .
H1B H 0.2771 0.1385 0.6671 0.110 Uiso 1 2 d R U P
Mn2 Mn 0.3333 0.6667 0.8404(4) 0.0555(6) Uani 1 6 d S T P
Br2 Br 0.42525(4) 0.85050(8) 0.95080(17) 0.0793(4) Uani 1 2 d S T P
Br1 Br 0.16346(5) 0.08173(3) 0.25187(10) 0.0462(2) Uani 1 2 d S T P
Mn1 Mn 0.0000 0.0000 0.0021(3) 0.0387(4) Uani 1 6 d S T P
Br3 Br 0.3333 0.6667 0.4620(2) 0.0560(4) Uani 1 6 d S T P
N1 N 0.4146(6) 0.2073(3) 0.8091(12) 0.071(2) Uani 1 2 d S T P
H1D H 0.4815 0.2408 0.7697 0.086 Uiso 1 2 d R U P
C2 C 0.3980(7) 0.2804(7) 0.9301(15) 0.105(3) Uani 1 1 d . . .
H2A H 0.4413 0.2997 1.0468 0.126 Uiso 1 1 d R U .
H2B H 0.4156 0.3414 0.8526 0.126 Uiso 1 1 d R U .
H2C H 0.3264 0.2480 0.9698 0.126 Uiso 1 1 d R U .

loop_
_atom_site_aniso_label
_atom_site_aniso_U_11
_atom_site_aniso_U_22
_atom_site_aniso_U_33
_atom_site_aniso_U_23
_atom_site_aniso_U_13
_atom_site_aniso_U_12
C1 0.060(6) 0.109(7) 0.089(8) -0.008(3) -0.016(6) 0.030(3)
Mn2 0.0566(8) 0.0566(8) 0.0533(12) 0.000 0.000 0.0283(4)
Br2 0.0805(5) 0.0601(6) 0.0905(8) -0.0131(6) -0.0065(3) 0.0301(3)
Br1 0.0377(4) 0.0587(4) 0.0351(3) -0.00013(19) -0.0003(4) 0.01886(18)
Mn1 0.0444(6) 0.0444(6) 0.0271(7) 0.000 0.000 0.0222(3)
Br3 0.0579(5) 0.0579(5) 0.0524(7) 0.000 0.000 0.0289(3)
N1 0.044(4) 0.083(4) 0.074(5) 0.0006(17) 0.001(3) 0.0218(19)
C2 0.084(5) 0.105(6) 0.123(7) -0.025(6) 0.013(6) 0.045(5)

loop_
_atom_type_symbol
_atom_type_description
_atom_type_scat_dispersion_real
_atom_type_scat_dispersion_imag
_atom_type_scat_source
C C 0.0033 0.0016 'International Tables Vol C Tables 4.2.6.8 and 6.1.1.4'
H H 0.0000 0.0000 'International Tables Vol C Tables 4.2.6.8 and 6.1.1.4'
N N 0.0061 0.0033 'International Tables Vol C Tables 4.2.6.8 and 6.1.1.4'
Br Br -0.2901 2.4595 'International Tables Vol C Tables 4.2.6.8 and 6.1.1.4'
Mn Mn 0.3368 0.7283 'International Tables Vol C Tables 4.2.6.8 and 6.1.1.4'

loop_
_geom_angle_atom_site_label_1
_geom_angle_atom_site_label_2
_geom_angle_atom_site_label_3
_geom_angle
_geom_angle_site_symmetry_1
_geom_angle_site_symmetry_3
N1 C1 H1A 109.2 . .
N1 C1 H1B 110.2 . .
H1A C1 H1B 109.6 . .
Br2 Mn2 Br2 111.50(6) 3_565 .
Br2 Mn2 Br2 111.50(6) 3_565 2_665
Br2 Mn2 Br2 111.50(6) . 2_665
Br2 Mn2 Br3 107.36(6) 3_565 .
Br2 Mn2 Br3 107.36(6) . .
Br2 Mn2 Br3 107.36(6) 2_665 .
Mn1 Br1 Mn1 77.069(18) . 4
Br1 Mn1 Br1 85.33(5) 2 3
Br1 Mn1 Br1 85.33(5) 2 .
Br1 Mn1 Br1 85.33(5) 3 .
Br1 Mn1 Br1 94.713(13) 2 4_554
Br1 Mn1 Br1 94.713(13) 3 4_554
Br1 Mn1 Br1 179.95(7) . 4_554
Br1 Mn1 Br1 179.95(7) 2 5_554
Br1 Mn1 Br1 94.713(13) 3 5_554
Br1 Mn1 Br1 94.714(13) . 5_554
Br1 Mn1 Br1 85.25(5) 4_554 5_554
Br1 Mn1 Br1 94.713(13) 2 6_554
Br1 Mn1 Br1 179.95(7) 3 6_554
Br1 Mn1 Br1 94.713(13) . 6_554
Br1 Mn1 Br1 85.25(5) 4_554 6_554
Br1 Mn1 Br1 85.25(5) 5_554 6_554
C1 N1 C2 111.5(5) . .
C1 N1 C2 111.5(6) . 9
C2 N1 C2 110.5(9) . 9
C1 N1 H1D 108.1 . .
C2 N1 H1D 107.5 . .
C2 N1 H1D 107.5 9 .
N1 C2 H2A 109.5 . .
N1 C2 H2B 109.3 . .
H2A C2 H2B 109.5 . .
N1 C2 H2C 109.6 . .
H2A C2 H2C 109.5 . .
H2B C2 H2C 109.5 . .

loop_
_geom_bond_atom_site_label_1
_geom_bond_atom_site_label_2
_geom_bond_distance
_geom_bond_site_symmetry_2
C1 N1 1.472(11) .
C1 H1A 0.9583 .
C1 H1B 0.9643 .
Mn2 Br2 2.4906(12) 3_565
Mn2 Br2 2.4907(12) .
Mn2 Br2 2.4907(12) 2_665
Mn2 Br3 2.548(3) .
Br1 Mn1 2.7012(14) .
Br1 Mn1 2.7032(13) 4
Mn1 Br1 2.7012(14) 2
Mn1 Br1 2.7012(14) 3
Mn1 Br1 2.7033(13) 4_554
Mn1 Br1 2.7033(13) 5_554
Mn1 Br1 2.7033(13) 6_554
N1 C2 1.479(8) .
N1 C2 1.479(8) 9
N1 H1D 0.9048 .
C2 H2A 0.9652 .
C2 H2B 0.9651 .
C2 H2C 0.9651 .
